data_8101705
loop_
_publ_author_name
'E. Popowski'
'I. Rietz'
'H. Reinke'
'M. K\"ockerling'

_publ_contact_author
;
Eckhard Popowski
;
_publ_section_title
;
Crystal structure of 1,2-bis[bis(trimethylsilyl)amino]-1,2-dimethyl-
1,2-diphenyl-disilane, [{[(CH~3~)~3~Si]~2~N}(CH~3~)(C~6~H~5~)Si]~2~
;
_journal_issue 1
_journal_name_full 'Zeitschrift f\"ur Kristallographie - New Crystal Structures'
_journal_page_first 83
_journal_page_last 84
_journal_volume 220
_journal_year 2005
_chemical_formula_moiety 'C26 H52 N2 Si6'
_chemical_formula_sum 'C26 H52 N2 Si6'
_chemical_formula_weight 561.24
_chemical_melting_point 410
_chemical_name_systematic
; 
 1,2-bis[bis(trimethylsilyl)amino]-1,2-dimethyl-1,2-diphenyl-disilane 
;
_space_group_IT_number 2
_symmetry_cell_setting triclinic
_symmetry_space_group_name_Hall '-P 1'
_symmetry_space_group_name_H-M 'P -1'
_atom_sites_solution_hydrogens geom
_atom_sites_solution_primary direct
_atom_sites_solution_secondary difmap
_audit_creation_method SHELXL-97
_cell_angle_alpha 88.94(1)
_cell_angle_beta 78.80(1)
_cell_angle_gamma 64.14(1)
_cell_formula_units_Z 2
_cell_length_a 11.179(1)
_cell_length_b 11.907(1)
_cell_length_c 14.761(2)
_cell_measurement_reflns_used 38
_cell_measurement_temperature 293(2)
_cell_measurement_theta_max 12.507
_cell_measurement_theta_min 5.585
_cell_volume 1729.5(4)
_computing_cell_refinement 'Bruker XSCANS'
_computing_data_collection 'Bruker XSCANS'
_computing_data_reduction 'Bruker XSCANS'
_computing_molecular_graphics 'DIAMOND (Brandenburg, 1998)'
_computing_structure_refinement 'SHELXL-97 (Sheldrick, 1997)'
_computing_structure_solution 'SHELXS-97 (Sheldrick, 1997)'
_diffrn_ambient_temperature 293(2)
_diffrn_measured_fraction_theta_full 0.946
_diffrn_measured_fraction_theta_max 0.946
_diffrn_measurement_device 'Bruker P4'
_diffrn_measurement_method '\w scans'
_diffrn_radiation_monochromator graphite
_diffrn_radiation_source 'sealed tube'
_diffrn_radiation_type MoK\a
_diffrn_radiation_wavelength 0.71073
_diffrn_reflns_av_R_equivalents 0.0538
_diffrn_reflns_av_sigmaI/netI 0.1137
_diffrn_reflns_limit_h_max 11
_diffrn_reflns_limit_h_min -1
_diffrn_reflns_limit_k_max 12
_diffrn_reflns_limit_k_min -12
_diffrn_reflns_limit_l_max 15
_diffrn_reflns_limit_l_min -15
_diffrn_reflns_number 5265
_diffrn_reflns_theta_full 22.79
_diffrn_reflns_theta_max 22.79
_diffrn_reflns_theta_min 1.91
_diffrn_standards_decay_% 0.0
_diffrn_standards_interval_count 97
_diffrn_standards_number 3
_exptl_absorpt_coefficient_mu 0.258
_exptl_absorpt_correction_type none
_exptl_crystal_colour colorless
_exptl_crystal_density_diffrn 1.078
_exptl_crystal_description 'part of prism'
_exptl_crystal_F_000 612
_exptl_crystal_size_max 0.44
_exptl_crystal_size_mid 0.24
_exptl_crystal_size_min 0.2
_refine_diff_density_max 0.287
_refine_diff_density_min -0.293
_refine_diff_density_rms 0.056
_refine_ls_extinction_method none
_refine_ls_goodness_of_fit_ref 1.009
_refine_ls_hydrogen_treatment mixed
_refine_ls_matrix_type full
_refine_ls_number_parameters 307
_refine_ls_number_reflns 4434
_refine_ls_number_restraints 0
_refine_ls_restrained_S_all 1.009
_refine_ls_R_factor_all 0.1331
_refine_ls_R_factor_gt 0.0683
_refine_ls_shift/su_max 0.000
_refine_ls_shift/su_mean 0.000
_refine_ls_structure_factor_coef Fsqd
_refine_ls_weighting_details 'calc w=1/[\s^2^(Fo^2^)+(0.0696P)^2^+0.7179P] where P=(Fo^2^+2Fc^2^)/3'
_refine_ls_weighting_scheme calc
_refine_ls_wR_factor_gt 0.1486
_refine_ls_wR_factor_ref 0.1801
_reflns_number_gt 2597
_reflns_number_total 4434
_reflns_threshold_expression >2sigma(I)
_cod_data_source_file 1267-1439.cff
_cod_data_source_block global
_cod_original_cell_volume 1729.5(3)
_cod_original_sg_symbol_H-M P-1
_cod_database_code 8101705

loop_
_symmetry_equiv_pos_as_xyz
'x, y, z'
'-x, -y, -z'

loop_
_atom_site_label
_atom_site_type_symbol
_atom_site_fract_x
_atom_site_fract_y
_atom_site_fract_z
_atom_site_U_iso_or_equiv
_atom_site_adp_type
_atom_site_occupancy
_atom_site_symmetry_multiplicity
_atom_site_Wyckoff_symbol
_atom_site_calc_flag
_atom_site_refinement_flags
_atom_site_disorder_assembly
_atom_site_disorder_group
Si1 Si 0.17421(17) 0.07119(15) 0.20627(11) 0.0475(5) Uani 1 2 i d . . .
Si2 Si 0.27208(18) -0.14173(16) 0.25017(12) 0.0520(5) Uani 1 2 i d . . .
Si3 Si 0.15001(19) 0.33338(16) 0.20457(12) 0.0564(5) Uani 1 2 i d . . .
Si4 Si 0.1861(2) 0.20818(18) 0.38195(12) 0.0671(6) Uani 1 2 i d . . .
Si5 Si 0.57048(19) -0.17687(18) 0.23626(13) 0.0623(6) Uani 1 2 i d . . .
Si6 Si 0.4761(2) -0.35658(17) 0.33111(13) 0.0666(6) Uani 1 2 i d . . .
N1 N 0.1732(5) 0.1987(4) 0.2665(3) 0.0466(12) Uani 1 2 i d . . .
N2 N 0.4376(5) -0.2192(4) 0.2716(3) 0.0502(13) Uani 1 2 i d . . .
C1 C 0.2470(7) 0.0617(6) 0.0788(4) 0.0667(19) Uani 1 2 i d . . .
H1A H 0.2117 0.1441 0.0569 0.100 Uiso 1 2 i calc R . .
H1B H 0.2222 0.0092 0.0457 0.100 Uiso 1 2 i calc R . .
H1C H 0.3442 0.0270 0.0688 0.100 Uiso 1 2 i calc R . .
C2 C 0.1421(7) -0.1538(6) 0.3480(5) 0.076(2) Uani 1 2 i d . . .
H2A H 0.1769 -0.2374 0.3678 0.114 Uiso 1 2 i calc R . .
H2B H 0.0597 -0.1346 0.3270 0.114 Uiso 1 2 i calc R . .
H2C H 0.1238 -0.0957 0.3990 0.114 Uiso 1 2 i calc R . .
C3 C -0.0084(6) 0.0997(5) 0.2147(4) 0.0526(16) Uani 1 2 i d . . .
C4 C -0.1053(8) 0.1533(7) 0.2935(5) 0.084(2) Uani 1 2 i d . . .
H4A H -0.0801 0.1745 0.3446 0.101 Uiso 1 2 i calc R . .
C5 C -0.2409(8) 0.1773(8) 0.3000(6) 0.103(3) Uani 1 2 i d . . .
H5A H -0.3045 0.2123 0.3548 0.124 Uiso 1 2 i calc R . .
C6 C -0.2778(8) 0.1486(7) 0.2250(7) 0.100(3) Uani 1 2 i d . . .
H6A H -0.3681 0.1661 0.2278 0.120 Uiso 1 2 i calc R . .
C7 C -0.1853(9) 0.0949(8) 0.1461(6) 0.092(3) Uani 1 2 i d . . .
H7A H -0.2118 0.0744 0.0953 0.111 Uiso 1 2 i calc R . .
C8 C -0.0519(7) 0.0704(6) 0.1406(5) 0.074(2) Uani 1 2 i d . . .
H8A H 0.0108 0.0332 0.0857 0.089 Uiso 1 2 i calc R . .
C9 C 0.2631(7) -0.2269(5) 0.1465(4) 0.0535(16) Uani 1 2 i d . . .
C10 C 0.3732(7) -0.2815(6) 0.0728(5) 0.0690(19) Uani 1 2 i d . . .
H10A H 0.4521 -0.2737 0.0737 0.083 Uiso 1 2 i calc R . .
C11 C 0.3690(9) -0.3472(7) -0.0018(5) 0.086(2) Uani 1 2 i d . . .
H11A H 0.4452 -0.3844 -0.0494 0.104 Uiso 1 2 i calc R . .
C12 C 0.2527(10) -0.3575(7) -0.0059(6) 0.094(3) Uani 1 2 i d . . .
H12A H 0.2496 -0.4008 -0.0565 0.112 Uiso 1 2 i calc R . .
C13 C 0.1424(10) -0.3046(8) 0.0639(6) 0.091(3) Uani 1 2 i d . . .
H13A H 0.0636 -0.3118 0.0613 0.109 Uiso 1 2 i calc R . .
C14 C 0.1465(7) -0.2393(6) 0.1398(5) 0.073(2) Uani 1 2 i d . . .
H14A H 0.0698 -0.2032 0.1870 0.087 Uiso 1 2 i calc R . .
C15 C 0.3160(7) 0.3205(6) 0.1384(5) 0.077(2) Uani 1 2 i d . . .
H15A H 0.3609 0.2449 0.0982 0.115 Uiso 1 2 i calc R . .
H15B H 0.3719 0.3185 0.1808 0.115 Uiso 1 2 i calc R . .
H15C H 0.3007 0.3913 0.1020 0.115 Uiso 1 2 i calc R . .
C16 C 0.0689(8) 0.4826(6) 0.2810(5) 0.086(2) Uani 1 2 i d . . .
H16A H -0.0173 0.4928 0.3163 0.129 Uiso 1 2 i calc R . .
H16B H 0.0558 0.5520 0.2434 0.129 Uiso 1 2 i calc R . .
H16C H 0.1268 0.4792 0.3222 0.129 Uiso 1 2 i calc R . .
C17 C 0.0315(7) 0.3627(6) 0.1242(5) 0.082(2) Uani 1 2 i d . . .
H17A H 0.0648 0.2905 0.0817 0.124 Uiso 1 2 i calc R . .
H17B H 0.0258 0.4339 0.0903 0.124 Uiso 1 2 i calc R . .
H17C H -0.0569 0.3788 0.1592 0.124 Uiso 1 2 i calc R . .
C18 C 0.2314(9) 0.0572(7) 0.4368(4) 0.102(3) Uani 1 2 i d . . .
H18A H 0.3156 -0.0053 0.4016 0.152 Uiso 1 2 i calc R . .
H18B H 0.1610 0.0313 0.4382 0.152 Uiso 1 2 i calc R . .
H18C H 0.2412 0.0676 0.4988 0.152 Uiso 1 2 i calc R . .
C19 C 0.3199(8) 0.2584(8) 0.3908(5) 0.098(3) Uani 1 2 i d . . .
H19A H 0.4044 0.2023 0.3518 0.148 Uiso 1 2 i calc R . .
H19B H 0.3307 0.2571 0.4538 0.148 Uiso 1 2 i calc R . .
H19C H 0.2937 0.3418 0.3713 0.148 Uiso 1 2 i calc R . .
C20 C 0.0214(9) 0.3185(7) 0.4584(5) 0.111(3) Uani 1 2 i d . . .
H20A H -0.0479 0.2930 0.4541 0.166 Uiso 1 2 i calc R . .
H20B H -0.0046 0.4018 0.4388 0.166 Uiso 1 2 i calc R . .
H20C H 0.0324 0.3172 0.5214 0.166 Uiso 1 2 i calc R . .
C21 C 0.6401(9) -0.1577(9) 0.3363(5) 0.117(3) Uani 1 2 i d . . .
H21A H 0.5678 -0.0994 0.3829 0.175 Uiso 1 2 i calc R . .
H21B H 0.7064 -0.1268 0.3161 0.175 Uiso 1 2 i calc R . .
H21C H 0.6821 -0.2371 0.3616 0.175 Uiso 1 2 i calc R . .
C22 C 0.5201(7) -0.0282(7) 0.1787(6) 0.095(3) Uani 1 2 i d . . .
H22A H 0.4464 0.0380 0.2196 0.143 Uiso 1 2 i calc R . .
H22B H 0.4917 -0.0368 0.1230 0.143 Uiso 1 2 i calc R . .
H22C H 0.5960 -0.0086 0.1638 0.143 Uiso 1 2 i calc R . .
C23 C 0.7129(7) -0.2911(7) 0.1461(5) 0.100(3) Uani 1 2 i d . . .
H23A H 0.6778 -0.3016 0.0941 0.151 Uiso 1 2 i calc R . .
H23B H 0.7547 -0.3702 0.1719 0.151 Uiso 1 2 i calc R . .
H23C H 0.7791 -0.2600 0.1262 0.151 Uiso 1 2 i calc R . .
C24 C 0.4125(10) -0.3166(8) 0.4583(5) 0.114(3) Uani 1 2 i d . . .
H24A H 0.4486 -0.2640 0.4788 0.171 Uiso 1 2 i calc R . .
H24B H 0.4410 -0.3920 0.4902 0.171 Uiso 1 2 i calc R . .
H24D H 0.3150 -0.2732 0.4716 0.171 Uiso 1 2 i calc R . .
C25 C 0.4061(9) -0.4586(7) 0.2917(6) 0.113(3) Uani 1 2 i d . . .
H25A H 0.4388 -0.4792 0.2262 0.169 Uiso 1 2 i calc R . .
H25D H 0.3086 -0.4152 0.3050 0.169 Uiso 1 2 i calc R . .
H25B H 0.4346 -0.5339 0.3236 0.169 Uiso 1 2 i calc R . .
C26 C 0.6596(8) -0.4598(8) 0.3170(7) 0.134(4) Uani 1 2 i d . . .
H26D H 0.6992 -0.4841 0.2524 0.201 Uiso 1 2 i calc R . .
H26A H 0.6726 -0.5330 0.3501 0.201 Uiso 1 2 i calc R . .
H26B H 0.7026 -0.4159 0.3410 0.201 Uiso 1 2 i calc R . .

loop_
_atom_site_aniso_label
_atom_site_aniso_U_11
_atom_site_aniso_U_22
_atom_site_aniso_U_33
_atom_site_aniso_U_23
_atom_site_aniso_U_13
_atom_site_aniso_U_12
Si1 0.0562(11) 0.0530(11) 0.0413(9) -0.0011(8) -0.0095(8) -0.0313(9)
Si2 0.0599(12) 0.0563(11) 0.0527(11) 0.0048(8) -0.0110(9) -0.0377(10)
Si3 0.0642(13) 0.0531(11) 0.0607(11) 0.0047(9) -0.0166(10) -0.0323(10)
Si4 0.1049(17) 0.0747(13) 0.0450(11) 0.0001(9) -0.0146(11) -0.0609(13)
Si5 0.0614(13) 0.0712(13) 0.0698(13) 0.0153(10) -0.0228(10) -0.0401(11)
Si6 0.0829(15) 0.0604(12) 0.0682(13) 0.0167(10) -0.0228(11) -0.0395(11)
N1 0.057(3) 0.053(3) 0.043(3) -0.003(2) -0.010(2) -0.036(3)
N2 0.061(3) 0.058(3) 0.047(3) 0.004(2) -0.015(2) -0.039(3)
C1 0.085(5) 0.065(4) 0.049(4) 0.001(3) -0.005(4) -0.036(4)
C2 0.079(5) 0.082(5) 0.083(5) 0.021(4) -0.010(4) -0.053(4)
C3 0.060(4) 0.043(4) 0.058(4) -0.008(3) -0.012(3) -0.025(3)
C4 0.067(5) 0.107(6) 0.080(5) -0.029(5) -0.003(4) -0.044(5)
C5 0.070(6) 0.124(7) 0.107(7) -0.047(6) 0.011(5) -0.045(5)
C6 0.064(6) 0.090(6) 0.153(9) -0.021(6) -0.026(6) -0.038(5)
C7 0.083(6) 0.103(7) 0.103(7) -0.019(5) -0.034(5) -0.045(5)
C8 0.071(5) 0.084(5) 0.073(5) -0.007(4) -0.026(4) -0.034(4)
C9 0.062(4) 0.047(4) 0.062(4) 0.004(3) -0.020(4) -0.031(3)
C10 0.074(5) 0.069(5) 0.074(5) 0.001(4) -0.029(4) -0.034(4)
C11 0.099(6) 0.078(5) 0.077(5) -0.017(4) -0.024(5) -0.032(5)
C12 0.134(8) 0.083(6) 0.089(6) -0.005(5) -0.052(6) -0.059(6)
C13 0.119(8) 0.105(7) 0.095(6) 0.012(5) -0.058(6) -0.076(6)
C14 0.081(5) 0.071(5) 0.084(5) 0.012(4) -0.027(4) -0.046(4)
C15 0.081(5) 0.075(5) 0.090(5) 0.027(4) -0.020(4) -0.047(4)
C16 0.110(6) 0.065(5) 0.086(5) -0.005(4) -0.017(5) -0.042(5)
C17 0.092(6) 0.072(5) 0.091(5) 0.013(4) -0.039(5) -0.035(4)
C18 0.170(9) 0.096(6) 0.054(4) 0.009(4) -0.029(5) -0.070(6)
C19 0.131(7) 0.141(7) 0.079(5) 0.029(5) -0.054(5) -0.098(6)
C20 0.158(9) 0.116(7) 0.068(5) -0.033(5) 0.022(5) -0.086(7)
C21 0.129(8) 0.177(9) 0.106(6) 0.027(6) -0.062(6) -0.109(7)
C22 0.077(6) 0.090(6) 0.141(7) 0.039(5) -0.020(5) -0.059(5)
C23 0.072(6) 0.117(7) 0.104(6) 0.007(5) -0.002(5) -0.041(5)
C24 0.175(9) 0.114(7) 0.062(5) 0.027(5) -0.025(6) -0.072(7)
C25 0.154(9) 0.081(6) 0.146(8) 0.029(5) -0.061(7) -0.078(6)
C26 0.089(7) 0.101(7) 0.200(10) 0.069(7) -0.035(7) -0.032(6)

loop_
_atom_type_symbol
_atom_type_description
_atom_type_scat_dispersion_real
_atom_type_scat_dispersion_imag
_atom_type_scat_source
C C 0.0033 0.0016 'International Tables Vol C Tables 4.2.6.8 and 6.1.1.4'
H H 0.0000 0.0000 'International Tables Vol C Tables 4.2.6.8 and 6.1.1.4'
N N 0.0061 0.0033 'International Tables Vol C Tables 4.2.6.8 and 6.1.1.4'
Si Si 0.0817 0.0704 'International Tables Vol C Tables 4.2.6.8 and 6.1.1.4'

loop_
_geom_angle_atom_site_label_1
_geom_angle_atom_site_label_2
_geom_angle_atom_site_label_3
_geom_angle
_geom_angle_site_symmetry_1
_geom_angle_site_symmetry_3
N1 Si1 C1 111.6(2) . .
N1 Si1 C3 108.2(2) . .
C1 Si1 C3 105.6(3) . .
N1 Si1 Si2 123.90(17) . .
C1 Si1 Si2 105.4(2) . .
C3 Si1 Si2 100.39(19) . .
N2 Si2 C2 111.6(3) . .
N2 Si2 C9 108.3(3) . .
C2 Si2 C9 104.4(3) . .
N2 Si2 Si1 123.61(17) . .
C2 Si2 Si1 106.6(2) . .
C9 Si2 Si1 100.29(19) . .
N1 Si3 C15 110.8(3) . .
N1 Si3 C17 112.7(3) . .
C15 Si3 C17 109.5(3) . .
N1 Si3 C16 113.4(3) . .
C15 Si3 C16 106.9(3) . .
C17 Si3 C16 103.1(3) . .
N1 Si4 C18 113.5(3) . .
N1 Si4 C19 110.4(3) . .
C18 Si4 C19 106.8(4) . .
N1 Si4 C20 112.6(3) . .
C18 Si4 C20 104.0(4) . .
C19 Si4 C20 109.2(4) . .
N2 Si5 C22 113.8(3) . .
N2 Si5 C21 111.2(3) . .
C22 Si5 C21 106.7(4) . .
N2 Si5 C23 113.2(3) . .
C22 Si5 C23 102.5(4) . .
C21 Si5 C23 108.9(4) . .
N2 Si6 C26 114.2(3) . .
N2 Si6 C25 113.1(3) . .
C26 Si6 C25 104.2(4) . .
N2 Si6 C24 110.4(3) . .
C26 Si6 C24 105.1(4) . .
C25 Si6 C24 109.4(4) . .
Si4 N1 Si1 126.8(3) . .
Si4 N1 Si3 116.7(2) . .
Si1 N1 Si3 116.5(2) . .
Si5 N2 Si2 126.6(3) . .
Si5 N2 Si6 116.4(3) . .
Si2 N2 Si6 116.9(3) . .
C4 C3 C8 116.3(6) . .
C4 C3 Si1 121.8(5) . .
C8 C3 Si1 121.9(5) . .
C3 C4 C5 122.4(7) . .
C6 C5 C4 118.7(7) . .
C7 C6 C5 120.9(8) . .
C6 C7 C8 120.1(7) . .
C7 C8 C3 121.7(7) . .
C10 C9 C14 116.1(6) . .
C10 C9 Si2 121.6(5) . .
C14 C9 Si2 122.3(5) . .
C11 C10 C9 122.0(7) . .
C12 C11 C10 120.1(8) . .
C13 C12 C11 119.8(7) . .
C12 C13 C14 120.2(8) . .
C13 C14 C9 121.6(7) . .

loop_
_geom_bond_atom_site_label_1
_geom_bond_atom_site_label_2
_geom_bond_distance
_geom_bond_site_symmetry_2
Si1 N1 1.769(4) .
Si1 C1 1.884(6) .
Si1 C3 1.897(6) .
Si1 Si2 2.416(2) .
Si2 N2 1.762(5) .
Si2 C2 1.892(6) .
Si2 C9 1.894(6) .
Si3 N1 1.775(5) .
Si3 C15 1.864(6) .
Si3 C17 1.864(7) .
Si3 C16 1.877(6) .
Si4 N1 1.747(4) .
Si4 C18 1.859(7) .
Si4 C19 1.864(7) .
Si4 C20 1.878(8) .
Si5 N2 1.753(5) .
Si5 C22 1.853(7) .
Si5 C21 1.858(7) .
Si5 C23 1.873(7) .
Si6 N2 1.764(5) .
Si6 C26 1.846(8) .
Si6 C25 1.859(7) .
Si6 C24 1.865(7) .
C3 C4 1.366(8) .
C3 C8 1.388(8) .
C4 C5 1.398(10) .
C5 C6 1.352(10) .
C6 C7 1.348(10) .
C7 C8 1.375(9) .
C9 C10 1.389(8) .
C9 C14 1.396(8) .
C10 C11 1.382(8) .
C11 C12 1.370(10) .
C12 C13 1.354(10) .
C13 C14 1.394(9) .

loop_
_cod_related_entry_id
_cod_related_entry_database
_cod_related_entry_code
1 ChemSpider 30653872
